data_2219731
loop_
_publ_author_name
'Lee, Young Hoon'
'Clegg, Jack K.'
'Lindoy, Leonard F.'
'Lu, G. Q. Max'
'Park, Yu-Chul'
'Kim, Yang'

_publ_section_title
;
 A second polymorph with composition Co~3~(PO~4~)~2~&#x00B7;H~2~O
;
_journal_coeditor_code WM2194
_journal_issue 10
_journal_name_full 'Acta Crystallographica Section E'
_journal_page_first i69
_journal_page_last i70
_journal_paper_doi 10.1107/S1600536808028365
_journal_volume 64
_journal_year 2008
_chemical_formula_iupac 'Co3 (P O4)2 , H2 O'
_chemical_formula_moiety 'Co3 (P O4)2 , H2 O'
_chemical_formula_structural 'Co3 (P O4)2 , H2 O'
_chemical_formula_sum 'Co3 H2 O9 P2'
_chemical_formula_weight 384.75
_chemical_name_systematic
;
tricobalt(II) bis[orthophosphate(V)] monohydrate
;
_space_group_IT_number 14
_symmetry_cell_setting monoclinic
_symmetry_space_group_name_Hall '-P 2ybc'
_symmetry_space_group_name_H-M 'P 1 21/c 1'
_atom_sites_solution_hydrogens difmap
_atom_sites_solution_primary direct
_atom_sites_solution_secondary difmap
_audit_creation_method SHELXL97
_cell_angle_alpha 90.00
_cell_angle_beta 95.670(3)
_cell_angle_gamma 90.00
_cell_formula_units_Z 4
_cell_length_a 8.7038(15)
_cell_length_b 4.8667(9)
_cell_length_c 16.705(3)
_cell_measurement_reflns_used 4684
_cell_measurement_temperature 150(2)
_cell_measurement_theta_max 28.373
_cell_measurement_theta_min 2.450
_cell_volume 704.1(2)
_computing_cell_refinement 'SAINT (Siemens, 1995)'
_computing_data_collection 'SMART (Siemens, 1995)'
_computing_data_reduction 'SAINT and XPREP (Siemens, 1995)'
_computing_molecular_graphics
;
ORTEP-3 (Farrugia, 1997),
WebLab ViewerPro (Molecular Simulations, 2000) and
POV-Ray (Cason, 2002).
;
_computing_publication_material 'enCIFer (Allen <i>et al.</i>, 2004)'
_computing_structure_refinement 'SHELXL97 (Sheldrick, 2008)'
_computing_structure_solution 'SIR97 (Altomare <i>et al.</i>, 1999)'
_diffrn_ambient_temperature 150(2)
_diffrn_measured_fraction_theta_full 0.996
_diffrn_measured_fraction_theta_max 0.956
_diffrn_measurement_device_type 'Siemens SMART 1000 CCD'
_diffrn_measurement_method '\w scans'
_diffrn_radiation_monochromator graphite
_diffrn_radiation_source 'sealed tube'
_diffrn_radiation_type MoK\a
_diffrn_radiation_wavelength 0.71073
_diffrn_reflns_av_R_equivalents 0.0256
_diffrn_reflns_av_sigmaI/netI 0.0225
_diffrn_reflns_limit_h_max 11
_diffrn_reflns_limit_h_min -11
_diffrn_reflns_limit_k_max 6
_diffrn_reflns_limit_k_min -6
_diffrn_reflns_limit_l_max 21
_diffrn_reflns_limit_l_min -21
_diffrn_reflns_number 6569
_diffrn_reflns_theta_full 25.00
_diffrn_reflns_theta_max 28.38
_diffrn_reflns_theta_min 2.35
_diffrn_standards_decay_% 0.19
_diffrn_standards_number 100
_exptl_absorpt_coefficient_mu 7.467
_exptl_absorpt_correction_T_max 0.554
_exptl_absorpt_correction_T_min 0.247
_exptl_absorpt_correction_type multi-scan
_exptl_absorpt_process_details '(SADABS; Sheldrick, 1999)'
_exptl_crystal_colour purple
_exptl_crystal_density_diffrn 3.629
_exptl_crystal_density_method 'not measured'
_exptl_crystal_description plate
_exptl_crystal_F_000 740
_exptl_crystal_size_max 0.46
_exptl_crystal_size_mid 0.14
_exptl_crystal_size_min 0.08
_refine_diff_density_max 0.735
_refine_diff_density_min -1.393
_refine_ls_extinction_method none
_refine_ls_goodness_of_fit_ref 1.069
_refine_ls_hydrogen_treatment mixed
_refine_ls_matrix_type full
_refine_ls_number_parameters 133
_refine_ls_number_reflns 1697
_refine_ls_number_restraints 2
_refine_ls_restrained_S_all 1.068
_refine_ls_R_factor_all 0.0343
_refine_ls_R_factor_gt 0.0326
_refine_ls_shift/su_max 0.000
_refine_ls_shift/su_mean 0.000
_refine_ls_structure_factor_coef Fsqd
_refine_ls_weighting_details 'w = 1/[\s^2^(Fo^2^)+(0.0597P)^2^+3.2629P] where P=(Fo^2^+2Fc^2^)/3'
_refine_ls_weighting_scheme calc
_refine_ls_wR_factor_gt 0.0933
_refine_ls_wR_factor_ref 0.0945
_reflns_number_gt 1603
_reflns_number_total 1697
_reflns_threshold_expression I>2\s(I)
_cod_data_source_file wm2194.cif
_cod_data_source_block I
_cod_original_sg_symbol_H-M 'P 21/c'
_cod_database_code 2219731
_cod_database_fobs_code 2219731

loop_
_symmetry_equiv_pos_as_xyz
'x, y, z'
'-x, y+1/2, -z+1/2'
'-x, -y, -z'
'x, -y-1/2, z-1/2'

loop_
_atom_site_type_symbol
_atom_site_label
_atom_site_fract_x
_atom_site_fract_y
_atom_site_fract_z
_atom_site_U_iso_or_equiv
_atom_site_adp_type
_atom_site_calc_flag
_atom_site_refinement_flags
_atom_site_occupancy
Co Co1 0.32855(5) 0.20270(9) 0.94291(3) 0.00253(14) Uani d . 1
Co Co2 0.56640(5) -0.20252(9) 0.84576(3) 0.00303(15) Uani d . 1
Co Co3 0.92910(6) 0.49852(10) 0.82254(3) 0.00814(16) Uani d . 1
P P1 0.68190(11) 0.29320(19) 0.94510(6) 0.0086(2) Uani d . 1
P P2 0.23599(11) -0.51187(19) 0.78087(6) 0.0087(2) Uani d . 1
O O1 0.5357(3) 0.1481(6) 0.90286(17) 0.0114(5) Uani d . 1
O O2 0.3621(3) 0.3976(6) 1.04804(16) 0.0106(5) Uani d . 1
O O3 0.1907(3) 0.3427(6) 0.85760(17) 0.0119(5) Uani d . 1
O O4 0.2836(3) -0.1747(6) 0.96996(17) 0.0121(6) Uani d . 1
O O5 0.7445(3) -0.2368(6) 0.78428(17) 0.0116(5) Uani d . 1
O O6 0.8153(3) 0.2545(6) 0.89463(17) 0.0120(5) Uani d . 1
O O7 0.9749(4) 0.7679(6) 0.91711(18) 0.0137(6) Uani d D 1
O O8 0.9060(3) 0.1703(6) 0.74391(17) 0.0108(5) Uani d . 1
O O9 0.3852(3) -0.3512(6) 0.79103(18) 0.0148(6) Uani d . 1
H H1 1.0769(18) 0.797(12) 0.929(3) 0.022 Uiso d D 1
H H2 0.933(6) 0.936(5) 0.909(3) 0.022 Uiso d D 1

loop_
_atom_site_aniso_label
_atom_site_aniso_U_11
_atom_site_aniso_U_22
_atom_site_aniso_U_33
_atom_site_aniso_U_12
_atom_site_aniso_U_13
_atom_site_aniso_U_23
Co1 0.0013(2) 0.0038(2) 0.0025(2) 0.00007(15) -0.00013(17) 0.00053(15)
Co2 0.0006(2) 0.0045(3) 0.0040(2) -0.00041(15) 0.00015(17) -0.00098(15)
Co3 0.0077(3) 0.0083(3) 0.0088(3) -0.00123(17) 0.00306(19) -0.00064(17)
P1 0.0070(5) 0.0090(5) 0.0098(5) -0.0004(3) 0.0014(3) -0.0002(3)
P2 0.0067(5) 0.0103(4) 0.0091(4) 0.0003(3) 0.0008(3) 0.0001(3)
O1 0.0101(13) 0.0112(12) 0.0129(13) -0.0009(10) 0.0004(10) -0.0005(10)
O2 0.0114(13) 0.0106(13) 0.0099(13) 0.0026(10) 0.0011(10) -0.0003(10)
O3 0.0121(13) 0.0133(13) 0.0102(13) -0.0003(11) 0.0007(11) 0.0014(10)
O4 0.0135(14) 0.0116(13) 0.0110(13) -0.0005(10) -0.0004(11) 0.0009(10)
O5 0.0108(14) 0.0131(12) 0.0114(13) 0.0007(10) 0.0041(10) 0.0008(10)
O6 0.0106(14) 0.0132(12) 0.0127(13) -0.0009(11) 0.0035(11) 0.0007(10)
O7 0.0110(14) 0.0132(13) 0.0164(14) 0.0012(11) -0.0014(11) -0.0015(11)
O8 0.0075(13) 0.0122(13) 0.0131(13) -0.0006(10) 0.0026(10) -0.0022(10)
O9 0.0109(14) 0.0163(13) 0.0171(14) -0.0033(11) 0.0012(11) -0.0011(11)

loop_
_atom_type_symbol
_atom_type_description
_atom_type_scat_dispersion_real
_atom_type_scat_dispersion_imag
_atom_type_scat_source
O O 0.0106 0.0060 'International Tables Vol C Tables 4.2.6.8 and 6.1.1.4'
H H 0.0000 0.0000 'International Tables Vol C Tables 4.2.6.8 and 6.1.1.4'
P P 0.1023 0.0942 'International Tables Vol C Tables 4.2.6.8 and 6.1.1.4'
Co Co 0.3494 0.9721 'International Tables Vol C Tables 4.2.6.8 and 6.1.1.4'

loop_
_geom_angle_atom_site_label_1
_geom_angle_atom_site_label_2
_geom_angle_atom_site_label_3
_geom_angle_site_symmetry_1
_geom_angle_site_symmetry_3
_geom_angle
O3 Co1 O4 . . 112.81(13)
O3 Co1 O2 . . 121.22(12)
O4 Co1 O2 . . 105.11(12)
O3 Co1 O1 . . 108.70(12)
O4 Co1 O1 . . 99.28(12)
O2 Co1 O1 . . 107.42(12)
O9 Co2 O5 . . 112.44(13)
O9 Co2 O1 . . 114.62(13)
O5 Co2 O1 . . 118.58(12)
O9 Co2 O2 . 3_657 114.12(12)
O5 Co2 O2 . 3_657 103.10(12)
O1 Co2 O2 . 3_657 91.48(11)
O6 Co3 O7 . . 89.20(12)
O6 Co3 O8 . . 84.37(11)
O7 Co3 O8 . . 168.15(12)
O6 Co3 O8 . 2_756 164.15(12)
O7 Co3 O8 . 2_756 93.56(12)
O8 Co3 O8 . 2_756 90.02(7)
O6 Co3 O5 . 1_565 97.82(11)
O7 Co3 O5 . 1_565 85.85(12)
O8 Co3 O5 . 1_565 104.85(11)
O8 Co3 O5 2_756 1_565 97.95(11)
O6 Co3 O3 . 1_655 100.18(11)
O7 Co3 O3 . 1_655 84.70(11)
O8 Co3 O3 . 1_655 86.65(10)
O8 Co3 O3 2_756 1_655 64.61(10)
O5 Co3 O3 1_565 1_655 159.51(11)
O6 Co3 P2 . 1_665 131.88(9)
O7 Co3 P2 . 1_665 94.83(9)
O8 Co3 P2 . 1_665 82.21(8)
O8 Co3 P2 2_756 1_665 32.34(8)
O5 Co3 P2 1_565 1_665 130.28(8)
O6 P1 O4 . 3_657 112.20(17)
O6 P1 O2 . 3_667 111.63(16)
O4 P1 O2 3_657 3_667 108.77(15)
O6 P1 O1 . . 109.15(16)
O4 P1 O1 3_657 . 108.94(16)
O2 P1 O1 3_667 . 105.94(16)
O9 P2 O8 . 2_646 112.91(17)
O9 P2 O3 . 1_545 115.46(17)
O8 P2 O3 2_646 1_545 102.81(16)
O9 P2 O5 . 2_646 106.80(16)
O8 P2 O5 2_646 2_646 110.75(16)
O3 P2 O5 1_545 2_646 108.04(16)
O9 P2 Co3 . 1_445 141.79(13)
O8 P2 Co3 2_646 1_445 45.96(10)
O3 P2 Co3 1_545 1_445 58.69(11)
O5 P2 Co3 2_646 1_445 110.73(12)
P1 O1 Co2 . . 117.61(16)
P1 O1 Co1 . . 120.63(16)
Co2 O1 Co1 . . 116.29(14)
P1 O2 Co1 3_667 . 120.56(16)
P1 O2 Co2 3_667 3_657 115.98(15)
Co1 O2 Co2 . 3_657 123.17(15)
P2 O3 Co1 1_565 . 126.29(18)
P1 O4 Co1 3_657 . 123.07(17)
P2 O5 Co2 2_656 . 116.94(17)
P2 O5 Co3 2_656 1_545 120.43(16)
Co2 O5 Co3 . 1_545 120.96(14)
P1 O6 Co3 . . 135.08(18)
Co3 O7 H1 . . 113(4)
Co3 O7 H2 . . 115(4)
H1 O7 H2 . . 105(5)
P2 O8 Co3 2_656 . 129.77(16)
P2 O8 Co3 2_656 2_746 101.70(14)
Co3 O8 Co3 . 2_746 128.53(14)
P2 O9 Co2 . . 157.0(2)

loop_
_geom_bond_atom_site_label_1
_geom_bond_atom_site_label_2
_geom_bond_site_symmetry_2
_geom_bond_distance
_geom_bond_publ_flag
Co1 O3 . 1.897(3) y
Co1 O4 . 1.941(3) y
Co1 O2 . 1.992(3) y
Co1 O1 . 2.002(3) y
Co2 O9 . 1.887(3) y
Co2 O5 . 1.949(3) y
Co2 O1 . 1.986(3) y
Co2 O2 3_657 2.054(3) y
Co3 O6 . 2.019(3) y
Co3 O7 . 2.061(3) y
Co3 O8 . 2.065(3) y
Co3 O8 2_756 2.075(3) y
Co3 O5 1_565 2.108(3) y
Co3 O3 1_655 2.416(3) y
Co3 P2 1_665 2.8266(12) ?
P1 O6 . 1.513(3) y
P1 O4 3_657 1.534(3) y
P1 O2 3_667 1.560(3) y
P1 O1 . 1.561(3) y
P2 O9 . 1.511(3) y
P2 O8 2_646 1.544(3) y
P2 O3 1_545 1.549(3) y
P2 O5 2_646 1.565(3) y
P2 Co3 1_445 2.8266(12) ?
O7 H1 . 0.903(10) ?
O7 H2 . 0.90(3) ?

loop_
_geom_hbond_atom_site_label_D
_geom_hbond_atom_site_label_H
_geom_hbond_atom_site_label_A
_geom_hbond_site_symmetry_A
_geom_hbond_distance_DH
_geom_hbond_distance_HA
_geom_hbond_distance_DA
_geom_hbond_angle_DHA
_geom_hbond_publ_flag
O7 H2 O6 1_565 0.90(3) 1.86(4) 2.753(4) 170(5) y
O7 H1 O4 1_665 0.903(10) 1.864(15) 2.758(4) 171(5) y

loop_
_geom_torsion_atom_site_label_1
_geom_torsion_atom_site_label_2
_geom_torsion_atom_site_label_3
_geom_torsion_atom_site_label_4
_geom_torsion_site_symmetry_1
_geom_torsion_site_symmetry_4
_geom_torsion
O6 P1 O1 Co2 . . 36.4(2)
O4 P1 O1 Co2 3_657 . -86.41(19)
O2 P1 O1 Co2 3_667 . 156.73(16)
O6 P1 O1 Co1 . . -170.63(17)
O4 P1 O1 Co1 3_657 . 66.5(2)
O2 P1 O1 Co1 3_667 . -50.3(2)
O9 Co2 O1 P1 . . -176.28(16)
O5 Co2 O1 P1 . . -39.6(2)
O2 Co2 O1 P1 3_657 . 66.23(18)
O9 Co2 O1 Co1 . . 29.6(2)
O5 Co2 O1 Co1 . . 166.29(13)
O2 Co2 O1 Co1 3_657 . -87.91(15)
O3 Co1 O1 P1 . . 122.72(19)
O4 Co1 O1 P1 . . -119.25(19)
O2 Co1 O1 P1 . . -10.1(2)
O3 Co1 O1 Co2 . . -83.97(17)
O4 Co1 O1 Co2 . . 34.06(16)
O2 Co1 O1 Co2 . . 143.21(14)
O3 Co1 O2 P1 . 3_667 -18.9(2)
O4 Co1 O2 P1 . 3_667 -148.23(18)
O1 Co1 O2 P1 . 3_667 106.71(19)
O3 Co1 O2 Co2 . 3_657 154.62(15)
O4 Co1 O2 Co2 . 3_657 25.34(19)
O1 Co1 O2 Co2 . 3_657 -79.72(18)
O4 Co1 O3 P2 . 1_565 -129.2(2)
O2 Co1 O3 P2 . 1_565 105.0(2)
O1 Co1 O3 P2 . 1_565 -20.1(2)
O3 Co1 O4 P1 . 3_657 -150.21(19)
O2 Co1 O4 P1 . 3_657 -16.1(2)
O1 Co1 O4 P1 . 3_657 94.9(2)
O9 Co2 O5 P2 . 2_656 83.1(2)
O1 Co2 O5 P2 . 2_656 -54.5(2)
O2 Co2 O5 P2 3_657 2_656 -153.51(18)
O9 Co2 O5 Co3 . 1_545 -111.58(17)
O1 Co2 O5 Co3 . 1_545 110.83(17)
O2 Co2 O5 Co3 3_657 1_545 11.79(18)
O4 P1 O6 Co3 3_657 . -132.6(2)
O2 P1 O6 Co3 3_667 . -10.2(3)
O1 P1 O6 Co3 . . 106.6(3)
O7 Co3 O6 P1 . . 55.9(3)
O8 Co3 O6 P1 . . -134.0(3)
O8 Co3 O6 P1 2_756 . 156.2(3)
O5 Co3 O6 P1 1_565 . -29.8(3)
P2 Co3 O6 P1 1_665 . 151.72(19)
O6 Co3 O8 P2 . 2_656 44.9(2)
O7 Co3 O8 P2 . 2_656 102.3(6)
O8 Co3 O8 P2 2_756 2_656 -150.0(2)
O5 Co3 O8 P2 1_565 2_656 -51.7(2)
P2 Co3 O8 P2 1_665 2_656 178.6(2)
O6 Co3 O8 Co3 . 2_746 -134.86(19)
O7 Co3 O8 Co3 . 2_746 -77.4(6)
O8 Co3 O8 Co3 2_756 2_746 30.29(16)
O5 Co3 O8 Co3 1_565 2_746 128.52(17)
P2 Co3 O8 Co3 1_665 2_746 -1.19(16)
O8 P2 O9 Co2 2_646 . 116.3(5)
O3 P2 O9 Co2 1_545 . -1.5(6)
O5 P2 O9 Co2 2_646 . -121.7(5)
Co3 P2 O9 Co2 1_445 . 69.4(6)
O5 Co2 O9 P2 . . 137.1(5)
O1 Co2 O9 P2 . . -83.5(6)
O2 Co2 O9 P2 3_657 . 20.1(6)
